data_2209900
loop_
_publ_author_name
'Takashi Aridomi'
'Asako Igashira-Kamiyama'
'Tatsuya Kawamoto'
'Takumi Konno'

_publ_section_title
;\L~<small>L~</small>-(<small>L</small>-Cysteinato-\k^2^<i>N</i>,<i>S</i>)bis(ethylenediamine-\k^2^<i>N</i>,<i>N</i>')cobalt(III)
 bis(perchlorate) sesquihydrate
;
_journal_coeditor_code IS2061
_journal_issue 8
_journal_name_full 'Acta Crystallographica Section E'
_journal_page_first m1838
_journal_page_last m1840
_journal_paper_doi 10.1107/S1600536806026626
_journal_volume 62
_journal_year 2006
_chemical_formula_iupac '[Co (C3 H6 N O2 S) (C2 H8 N2)2] (Cl O4)2, 1.5H2 O'
_chemical_formula_moiety ' C7 H22 Co N5 O2 S 2+, 2Cl O4 -, 1.5H2 O'
_chemical_formula_sum 'C7 H25 Cl2 Co N5 O11.5 S'
_chemical_formula_weight 525.22
_chemical_name_systematic
;
\L~L~-(L-Cysteinato-\k^2^N,S)bis(ethylenediamine-
\k^2^N,N')cobalt(III) bis(perchlorate) sesquihydrate
;
_space_group_IT_number 4
_symmetry_cell_setting monoclinic
_symmetry_space_group_name_Hall 'P 2yb'
_symmetry_space_group_name_H-M 'P 1 21 1'
_atom_sites_solution_hydrogens geom
_atom_sites_solution_primary direct
_atom_sites_solution_secondary difmap
_audit_creation_method SHELXL-97
_cell_angle_alpha 90.00
_cell_angle_beta 90.82(3)
_cell_angle_gamma 90.00
_cell_formula_units_Z 4
_cell_length_a 8.297(5)
_cell_length_b 17.069(3)
_cell_length_c 13.957(3)
_cell_measurement_reflns_used 25
_cell_measurement_temperature 296(2)
_cell_measurement_theta_max 14.9
_cell_measurement_theta_min 14.4
_cell_volume 1976.4(13)
_computing_cell_refinement 'MSC/AFC Diffractometer Control Software'
_computing_data_collection
;
MSC/AFC Diffractometer Control Software
(Molecular Structure Corporation, 1992)
;
_computing_data_reduction 'CrystalStructure (Rigaku/MSC, 2004)'
_computing_molecular_graphics 'ORTEP-3 (Farrugia, 1997)'
_computing_publication_material 'WinGX (Farrugia, 1999)'
_computing_structure_refinement 'SHELXL97 (Sheldrick, 1997)'
_computing_structure_solution 'SHELXS97 (Sheldrick, 1997)'
_diffrn_ambient_temperature 296(2)
_diffrn_measured_fraction_theta_full 0.998
_diffrn_measured_fraction_theta_max 0.998
_diffrn_measurement_device_type 'Rigaku AFC-5R'
_diffrn_measurement_method \w--2\q
_diffrn_radiation_monochromator graphite
_diffrn_radiation_source 'fine-focus sealed tube'
_diffrn_radiation_type MoK\a
_diffrn_radiation_wavelength 0.71069
_diffrn_reflns_av_R_equivalents 0.0393
_diffrn_reflns_av_sigmaI/netI 0.1395
_diffrn_reflns_limit_h_max 0
_diffrn_reflns_limit_h_min -11
_diffrn_reflns_limit_k_max 24
_diffrn_reflns_limit_k_min 0
_diffrn_reflns_limit_l_max 19
_diffrn_reflns_limit_l_min -19
_diffrn_reflns_number 6307
_diffrn_reflns_theta_full 30.02
_diffrn_reflns_theta_max 30.02
_diffrn_reflns_theta_min 2.73
_diffrn_standards_decay_% 5.02
_diffrn_standards_interval_count 150
_diffrn_standards_number 3
_exptl_absorpt_coefficient_mu 1.309
_exptl_absorpt_correction_T_max 0.9375
_exptl_absorpt_correction_T_min 0.6226
_exptl_absorpt_correction_type psi-scan
_exptl_absorpt_process_details '(North <i>et al.</i>,  1968)'
_exptl_crystal_colour brown
_exptl_crystal_density_diffrn 1.765
_exptl_crystal_density_method 'not measured'
_exptl_crystal_description plate
_exptl_crystal_F_000 1084
_exptl_crystal_size_max 0.40
_exptl_crystal_size_mid 0.20
_exptl_crystal_size_min 0.05
_refine_diff_density_max 0.529
_refine_diff_density_min -0.812
_refine_ls_abs_structure_details 'Flack (1983), no Friedel pairs'
_refine_ls_abs_structure_Flack -0.02(3)
_refine_ls_extinction_method none
_refine_ls_goodness_of_fit_ref 1.020
_refine_ls_hydrogen_treatment mixed
_refine_ls_matrix_type full
_refine_ls_number_parameters 577
_refine_ls_number_reflns 5943
_refine_ls_number_restraints 86
_refine_ls_restrained_S_all 1.015
_refine_ls_R_factor_all 0.1614
_refine_ls_R_factor_gt 0.0516
_refine_ls_shift/su_max 0.001
_refine_ls_shift/su_mean 0.000
_refine_ls_structure_factor_coef Fsqd
_refine_ls_weighting_details 'calc w=1/[\s^2^(Fo^2^)+(0.065P)^2^+0.3906P] where P=(Fo^2^+2Fc^2^)/3'
_refine_ls_weighting_scheme calc
_refine_ls_wR_factor_gt 0.1233
_refine_ls_wR_factor_ref 0.1542
_reflns_number_gt 3031
_reflns_number_total 5943
_reflns_threshold_expression I>2\s(I)
_cod_data_source_file is2061.cif
_cod_data_source_block I
_cod_original_cell_volume 1976.5(13)
_cod_original_sg_symbol_H-M 'P 21'
_cod_original_formula_sum 'C7 H25 Cl2 Co1 N5 O11.5 S1'
_cod_database_code 2209900
_cod_database_fobs_code 2209900

loop_
_symmetry_equiv_pos_as_xyz
'x, y, z'
'-x, y+1/2, -z'

loop_
_atom_site_type_symbol
_atom_site_label
_atom_site_fract_x
_atom_site_fract_y
_atom_site_fract_z
_atom_site_U_iso_or_equiv
_atom_site_adp_type
_atom_site_calc_flag
_atom_site_refinement_flags
_atom_site_occupancy
_atom_site_disorder_assembly
_atom_site_disorder_group
Co Co1 0.56736(13) 0.25749(7) 0.54569(7) 0.0297(3) Uani d . 1 . .
Co Co2 0.85834(13) 0.53046(6) 0.95647(7) 0.0289(2) Uani d . 1 A .
S S1 0.7905(3) 0.18590(14) 0.57066(16) 0.0387(5) Uani d . 1 . .
S S2 1.0725(3) 0.60088(14) 0.91164(17) 0.0390(5) Uani d . 1 . .
O O1 0.7655(10) 0.2180(4) 0.9027(4) 0.0520(19) Uani d . 1 . .
H H1 0.801(13) 0.249(8) 0.950(5) 0.078 Uiso d D 1 . .
O O2 0.6962(8) 0.3387(4) 0.8565(4) 0.0416(15) Uani d . 1 . .
O O3 1.0059(9) 0.5339(5) 0.5918(5) 0.0554(18) Uani d . 1 . .
H H2 1.069(15) 0.511(9) 0.557(8) 0.083 Uiso d D 1 . .
O O4 0.9442(10) 0.4171(4) 0.6517(5) 0.058(2) Uani d D 1 . .
N N1 0.5795(9) 0.2868(4) 0.6825(5) 0.0352(16) Uani d . 1 . .
H H3 0.6194 0.3357 0.6872 0.042 Uiso calc R 1 . .
H H4 0.4790 0.2875 0.7058 0.042 Uiso calc R 1 . .
N N2 0.4301(10) 0.1678(5) 0.5734(6) 0.0443(19) Uani d . 1 . .
H H5 0.4663 0.1255 0.5418 0.053 Uiso calc R 1 . .
H H6 0.4348 0.1573 0.6365 0.053 Uiso calc R 1 . .
N N3 0.3554(9) 0.3172(5) 0.5274(6) 0.048(2) Uani d . 1 . .
H H7 0.3601 0.3631 0.5591 0.057 Uiso calc R 1 . .
H H8 0.3382 0.3274 0.4648 0.057 Uiso calc R 1 . .
N N4 0.5759(10) 0.2300(5) 0.4086(5) 0.0426(19) Uani d . 1 . .
H H9 0.6415 0.1886 0.4006 0.051 Uiso calc R 1 . .
H H10 0.4767 0.2167 0.3872 0.051 Uiso calc R 1 . .
N N5 0.6961(9) 0.3503(5) 0.5087(6) 0.0436(19) Uani d . 1 . .
H H11 0.6336 0.3934 0.5090 0.052 Uiso calc R 1 . .
H H12 0.7777 0.3574 0.5509 0.052 Uiso calc R 1 . .
N N6 0.8584(10) 0.4832(5) 0.8270(5) 0.0396(18) Uani d . 1 . .
H H13 0.9059 0.4359 0.8305 0.047 Uiso calc R 1 . .
H H14 0.7558 0.4759 0.8073 0.047 Uiso calc R 1 . .
N N7 0.7048(9) 0.6127(4) 0.9150(5) 0.0392(18) Uani d . 1 . .
H H15 0.7426 0.6600 0.9327 0.047 Uiso calc R 1 . .
H H16 0.6945 0.6122 0.8507 0.047 Uiso calc R 1 . .
N N8 0.6588(9) 0.4699(4) 0.9916(5) 0.0361(16) Uani d . 1 . .
H H17 0.6618 0.4220 0.9647 0.043 Uiso calc R 1 . .
H H18 0.6555 0.4638 1.0556 0.043 Uiso calc R 1 . .
N N9 0.8781(10) 0.5768(5) 1.0862(5) 0.0417(19) Uani d . 1 . .
H H19 0.8936 0.6288 1.0810 0.050 Uiso calc PR 0.66(4) A 1
H H20 0.7858 0.5690 1.1179 0.050 Uiso calc PR 0.66(4) A 1
H H21 0.9415 0.6196 1.0851 0.050 Uiso calc PR 0.34(4) A 2
H H22 0.7806 0.5907 1.1079 0.050 Uiso calc PR 0.34(4) A 2
N N10 0.9988(12) 0.4473(5) 1.0091(7) 0.053(2) Uani d . 1 . .
H H23 0.9587 0.3999 0.9934 0.063 Uiso calc PR 0.66(4) A 1
H H24 1.0981 0.4514 0.9844 0.063 Uiso calc PR 0.66(4) A 1
H H25 0.9389 0.4050 1.0230 0.063 Uiso calc PR 0.34(4) A 2
H H26 1.0711 0.4332 0.9648 0.063 Uiso calc PR 0.34(4) A 2
C C1 0.8376(12) 0.2191(6) 0.6901(7) 0.045(2) Uani d . 1 . .
H H27 0.9006 0.1797 0.7239 0.054 Uiso calc R 1 . .
H H28 0.9006 0.2669 0.6875 0.054 Uiso calc R 1 . .
C C2 0.6798(11) 0.2341(5) 0.7428(5) 0.034(2) Uani d . 1 . .
H H29 0.6230 0.1843 0.7506 0.040 Uiso calc R 1 . .
C C3 0.7122(10) 0.2689(6) 0.8399(6) 0.0342(18) Uani d . 1 . .
C C4 0.2563(13) 0.1840(7) 0.5434(9) 0.060(3) Uani d . 1 . .
H H30 0.2411 0.1739 0.4755 0.072 Uiso calc R 1 . .
H H31 0.1838 0.1505 0.5787 0.072 Uiso calc R 1 . .
C C5 0.2223(12) 0.2684(9) 0.5649(8) 0.065(3) Uani d . 1 . .
H H32 0.1210 0.2839 0.5350 0.078 Uiso calc R 1 . .
H H33 0.2138 0.2758 0.6335 0.078 Uiso calc R 1 . .
C C6 0.6364(15) 0.2977(7) 0.3530(7) 0.059(3) Uani d . 1 . .
H H34 0.6823 0.2798 0.2934 0.071 Uiso calc R 1 . .
H H35 0.5487 0.3334 0.3381 0.071 Uiso calc R 1 . .
C C7 0.7606(15) 0.3378(8) 0.4119(7) 0.060(3) Uani d . 1 . .
H H36 0.8574 0.3060 0.4158 0.072 Uiso calc R 1 . .
H H37 0.7880 0.3877 0.3832 0.072 Uiso calc R 1 . .
C C8 1.1027(11) 0.5556(5) 0.7956(6) 0.038(2) Uani d . 1 . .
H H38 1.1560 0.5922 0.7534 0.046 Uiso calc R 1 . .
H H39 1.1711 0.5098 0.8030 0.046 Uiso calc R 1 . .
C C9 0.9447(9) 0.5323(6) 0.7531(6) 0.0357(18) Uani d . 1 . .
H H40 0.8811 0.5795 0.7399 0.043 Uiso calc R 1 . .
C C10 0.9628(10) 0.4865(5) 0.6608(6) 0.037(2) Uani d D 1 . .
C C11 0.5459(13) 0.5992(7) 0.9585(8) 0.054(3) Uani d . 1 . .
H H41 0.4628 0.6268 0.9224 0.065 Uiso calc R 1 . .
H H42 0.5463 0.6186 1.0238 0.065 Uiso calc R 1 . .
C C12 0.5122(11) 0.5123(6) 0.9575(8) 0.048(2) Uani d . 1 . .
H H43 0.4225 0.5007 0.9990 0.058 Uiso calc R 1 . .
H H44 0.4838 0.4956 0.8930 0.058 Uiso calc R 1 . .
C C13 1.007(3) 0.5436(12) 1.1387(12) 0.044(5) Uani d PU 0.66(4) A 1
H H45 0.9940 0.5537 1.2065 0.053 Uiso calc PR 0.66(4) A 1
H H46 1.1081 0.5666 1.1188 0.053 Uiso calc PR 0.66(4) A 1
C C14 1.008(4) 0.4561(11) 1.1200(17) 0.062(6) Uani d PU 0.66(4) A 1
H H47 0.9161 0.4312 1.1496 0.075 Uiso calc PR 0.66(4) A 1
H H48 1.1060 0.4325 1.1455 0.075 Uiso calc PR 0.66(4) A 1
C C15 0.955(4) 0.512(3) 1.151(2) 0.040(7) Uani d PU 0.34(4) A 2
H H49 1.0000 0.5357 1.2092 0.048 Uiso calc PR 0.34(4) A 2
H H50 0.8735 0.4745 1.1697 0.048 Uiso calc PR 0.34(4) A 2
C C16 1.083(6) 0.474(3) 1.095(3) 0.049(8) Uani d PU 0.34(4) A 2
H H51 1.1679 0.5105 1.0794 0.059 Uiso calc PR 0.34(4) A 2
H H52 1.1298 0.4300 1.1299 0.059 Uiso calc PR 0.34(4) A 2
Cl Cl1 0.4826(4) 0.00636(15) 0.74398(19) 0.0561(7) Uani d . 1 . .
O O5 0.4882(16) -0.0111(7) 0.6447(7) 0.110(4) Uani d . 1 . .
O O6 0.3992(14) 0.0773(6) 0.7636(7) 0.093(3) Uani d . 1 . .
O O7 0.412(2) -0.0542(5) 0.7942(7) 0.143(6) Uani d . 1 . .
O O8 0.6481(18) 0.0216(13) 0.7701(13) 0.194(8) Uani d . 1 . .
Cl Cl2 0.2267(3) 0.29540(14) 0.87863(17) 0.0435(5) Uani d . 1 . .
O O9 0.3003(15) 0.2480(8) 0.8118(9) 0.131(5) Uani d . 1 . .
O O10 0.1562(19) 0.2528(7) 0.9496(8) 0.133(5) Uani d . 1 . .
O O11 0.0985(19) 0.3342(8) 0.8365(11) 0.162(7) Uani d . 1 . .
O O12 0.3217(15) 0.3568(9) 0.9177(10) 0.148(6) Uani d . 1 . .
Cl Cl3 0.1557(3) 0.27201(16) 0.26955(17) 0.0502(6) Uani d . 1 . .
O O13 0.0072(15) 0.2415(9) 0.2833(10) 0.149(6) Uani d . 1 . .
O O14 0.2693(13) 0.2081(6) 0.2891(7) 0.097(3) Uani d . 1 . .
O O15 0.1882(14) 0.3346(6) 0.3316(8) 0.101(4) Uani d . 1 . .
O O16 0.1704(16) 0.2900(6) 0.1718(7) 0.105(4) Uani d . 1 . .
Cl Cl4 0.4869(3) 0.51648(15) 0.64838(17) 0.0485(6) Uani d D 1 . .
O O17 0.518(2) 0.5596(10) 0.7330(10) 0.094(10) Uani d PD 0.50 B 1
O O18 0.3699(18) 0.5569(9) 0.5941(12) 0.079(6) Uani d PD 0.50 B 1
O O19 0.427(3) 0.4432(6) 0.6726(12) 0.114(12) Uani d PD 0.50 B 1
O O20 0.6285(12) 0.5106(14) 0.5961(12) 0.127(13) Uani d PD 0.50 B 1
O O21 0.612(2) 0.4662(11) 0.6817(16) 0.121(10) Uani d PD 0.50 B 2
O O22 0.3436(18) 0.4726(14) 0.647(2) 0.24(3) Uani d PD 0.50 B 2
O O23 0.524(4) 0.5412(14) 0.5568(9) 0.26(3) Uani d PD 0.50 B 2
O O24 0.472(3) 0.5794(9) 0.7113(12) 0.091(10) Uani d PD 0.50 B 2
O O25 0.8265(9) 0.2950(4) 1.0623(5) 0.0493(18) Uani d D 1 . .
H H53 0.885(10) 0.261(5) 1.092(5) 0.074 Uiso d D 1 . .
H H54 0.731(5) 0.291(6) 1.083(6) 0.074 Uiso d D 1 . .
O O26 0.5079(12) 0.2964(9) 1.0975(9) 0.104(4) Uani d D 1 . .
H H56 0.417(9) 0.307(13) 1.121(7) 0.156 Uiso d D 1 . .
O O27 1.1039(12) 0.4875(8) 0.4192(6) 0.096(4) Uani d D 1 . .
H H57 1.205(6) 0.484(12) 0.435(8) 0.144 Uiso d D 1 . .
H H58 1.095(15) 0.468(11) 0.363(6) 0.144 Uiso d D 1 . .
H H55 0.491(8) 0.294(9) 1.037(2) 0.09(6) Uiso d D 1 . .

loop_
_atom_site_aniso_label
_atom_site_aniso_U_11
_atom_site_aniso_U_22
_atom_site_aniso_U_33
_atom_site_aniso_U_12
_atom_site_aniso_U_13
_atom_site_aniso_U_23
Co1 0.0333(6) 0.0304(6) 0.0253(5) -0.0001(5) -0.0033(4) -0.0017(5)
Co2 0.0335(6) 0.0244(5) 0.0288(5) -0.0022(5) 0.0015(4) -0.0013(5)
S1 0.0439(13) 0.0403(12) 0.0317(11) 0.0109(10) -0.0022(9) -0.0067(9)
S2 0.0389(12) 0.0377(12) 0.0403(12) -0.0125(10) 0.0002(10) -0.0078(10)
O1 0.090(6) 0.038(4) 0.028(3) 0.006(4) -0.012(3) 0.004(3)
O2 0.062(4) 0.031(3) 0.031(3) -0.003(3) -0.001(3) -0.001(3)
O3 0.078(5) 0.051(4) 0.038(4) -0.004(4) 0.020(3) 0.006(4)
O4 0.098(6) 0.037(4) 0.040(4) -0.007(4) -0.009(4) -0.011(3)
N1 0.039(4) 0.041(4) 0.026(3) 0.007(3) 0.003(3) 0.000(3)
N2 0.048(5) 0.040(4) 0.044(4) -0.007(4) -0.010(4) 0.007(4)
N3 0.037(5) 0.049(5) 0.057(5) 0.006(4) -0.007(4) 0.000(4)
N4 0.055(5) 0.045(5) 0.027(4) 0.008(4) -0.007(3) 0.001(3)
N5 0.039(4) 0.046(5) 0.047(5) -0.003(4) 0.002(4) -0.004(4)
N6 0.058(5) 0.034(4) 0.027(4) -0.014(4) 0.003(3) -0.005(3)
N7 0.043(4) 0.029(4) 0.045(4) 0.001(3) -0.002(3) 0.002(3)
N8 0.040(4) 0.031(4) 0.038(4) -0.006(3) 0.012(3) -0.010(3)
N9 0.050(5) 0.033(4) 0.042(4) -0.005(4) 0.001(4) -0.011(3)
N10 0.067(5) 0.033(4) 0.058(5) 0.002(4) 0.001(4) -0.002(4)
C1 0.048(6) 0.046(6) 0.040(5) 0.013(5) -0.003(4) 0.002(4)
C2 0.052(5) 0.032(4) 0.017(3) 0.000(4) -0.007(3) -0.003(3)
C3 0.035(4) 0.038(5) 0.029(4) -0.008(4) -0.002(3) 0.004(4)
C4 0.046(6) 0.067(8) 0.066(7) -0.025(6) -0.013(5) 0.000(6)
C5 0.030(5) 0.098(10) 0.066(7) 0.012(7) -0.005(5) 0.001(8)
C6 0.068(7) 0.073(8) 0.037(5) 0.002(6) 0.006(5) 0.012(5)
C7 0.074(8) 0.063(7) 0.044(6) -0.004(6) 0.002(5) 0.009(5)
C8 0.041(5) 0.035(5) 0.040(5) -0.002(4) 0.012(4) -0.012(4)
C9 0.033(4) 0.035(4) 0.039(4) -0.010(4) 0.006(3) -0.005(4)
C10 0.031(5) 0.037(5) 0.042(5) -0.003(4) 0.009(4) -0.009(4)
C11 0.043(6) 0.053(7) 0.067(7) 0.014(5) 0.002(5) -0.005(6)
C12 0.033(5) 0.045(6) 0.066(6) -0.010(4) 0.004(4) -0.005(5)
C13 0.056(10) 0.036(8) 0.041(7) -0.005(7) -0.018(7) -0.001(6)
C14 0.089(16) 0.031(8) 0.066(12) 0.002(9) -0.029(11) 0.019(8)
C15 0.037(12) 0.039(14) 0.045(12) -0.018(11) -0.007(10) 0.005(11)
C16 0.056(18) 0.053(18) 0.039(15) 0.020(14) -0.019(12) 0.016(13)
Cl1 0.082(2) 0.0403(13) 0.0460(14) 0.0001(13) 0.0102(13) 0.0040(11)
O5 0.189(13) 0.088(8) 0.054(6) -0.012(8) 0.034(7) 0.003(5)
O6 0.119(8) 0.065(6) 0.096(7) 0.007(6) 0.040(6) 0.020(5)
O7 0.304(18) 0.048(5) 0.080(7) -0.035(8) 0.094(10) 0.006(5)
O8 0.126(12) 0.195(17) 0.26(2) 0.021(14) -0.048(12) -0.035(17)
Cl2 0.0442(13) 0.0412(13) 0.0453(13) 0.0026(10) 0.0066(10) 0.0024(10)
O9 0.142(10) 0.118(10) 0.134(10) 0.028(9) 0.079(8) -0.033(8)
O10 0.232(15) 0.073(7) 0.097(8) -0.017(9) 0.060(9) 0.016(7)
O11 0.188(14) 0.110(10) 0.186(14) 0.068(11) -0.103(11) -0.006(10)
O12 0.102(9) 0.155(13) 0.187(14) -0.062(9) 0.006(9) -0.065(11)
Cl3 0.0531(14) 0.0565(17) 0.0406(12) 0.0060(13) -0.0100(10) -0.0053(11)
O13 0.099(8) 0.156(13) 0.192(13) -0.048(9) 0.063(8) -0.093(11)
O14 0.112(8) 0.079(7) 0.097(7) 0.016(6) -0.049(6) 0.003(6)
O15 0.118(9) 0.060(6) 0.123(9) -0.005(6) -0.030(7) -0.026(6)
O16 0.170(11) 0.084(8) 0.062(6) 0.018(8) 0.013(6) 0.012(5)
Cl4 0.0461(13) 0.0550(16) 0.0442(13) 0.0135(12) -0.0054(10) -0.0056(11)
O17 0.103(17) 0.09(2) 0.088(17) -0.021(15) -0.027(14) -0.032(15)
O18 0.087(14) 0.066(12) 0.082(13) 0.005(10) -0.049(11) 0.017(10)
O19 0.27(4) 0.007(6) 0.063(12) -0.008(13) -0.011(17) -0.007(7)
O20 0.030(9) 0.24(4) 0.11(2) 0.006(15) 0.010(10) -0.08(2)
O21 0.15(2) 0.088(16) 0.125(19) 0.021(15) -0.107(18) -0.013(15)
O22 0.051(15) 0.27(5) 0.39(6) -0.07(2) 0.03(2) -0.21(5)
O23 0.53(8) 0.19(4) 0.050(15) 0.04(6) 0.09(3) 0.05(2)
O24 0.18(3) 0.035(9) 0.064(12) 0.018(14) 0.048(15) -0.005(9)
O25 0.064(5) 0.047(4) 0.037(4) 0.004(4) -0.018(3) 0.001(3)
O26 0.064(6) 0.141(11) 0.108(9) 0.011(7) 0.015(6) 0.001(9)
O27 0.111(8) 0.120(9) 0.058(6) -0.034(7) 0.037(5) -0.039(6)

loop_
_atom_type_symbol
_atom_type_description
_atom_type_scat_dispersion_real
_atom_type_scat_dispersion_imag
_atom_type_scat_source
C C 0.0033 0.0016 'International Tables Vol C Tables 4.2.6.8 and 6.1.1.4'
H H 0.0000 0.0000 'International Tables Vol C Tables 4.2.6.8 and 6.1.1.4'
O O 0.0106 0.0060 'International Tables Vol C Tables 4.2.6.8 and 6.1.1.4'
N N 0.0061 0.0033 'International Tables Vol C Tables 4.2.6.8 and 6.1.1.4'
Cl Cl 0.1484 0.1585 'International Tables Vol C Tables 4.2.6.8 and 6.1.1.4'
Co Co 0.3494 0.9721 'International Tables Vol C Tables 4.2.6.8 and 6.1.1.4'
S S 0.1246 0.1234 'International Tables Vol C Tables 4.2.6.8 and 6.1.1.4'

loop_
_geom_angle_atom_site_label_1
_geom_angle_atom_site_label_2
_geom_angle_atom_site_label_3
_geom_angle
_geom_angle_publ_flag
N2 Co1 N4 92.0(4) ?
N2 Co1 N1 91.7(3) ?
S1 Co1 N3 176.3(3) y
N1 Co1 N4 174.9(4) y
N2 Co1 N5 175.5(3) y
N4 Co1 N5 84.9(3) ?
N1 Co1 N5 91.7(3) ?
N2 Co1 N3 85.0(4) ?
N4 Co1 N3 92.3(3) ?
N1 Co1 N3 91.5(3) ?
N5 Co1 N3 92.0(3) ?
N2 Co1 S1 91.4(3) ?
N4 Co1 S1 88.9(2) ?
N1 Co1 S1 87.5(2) ?
N5 Co1 S1 91.7(2) ?
S2 Co2 N8 177.1(2) y
N6 Co2 N9 175.2(4) y
N7 Co2 N10 174.5(4) y
N10 Co2 N6 92.2(4) ?
N7 Co2 N6 91.7(3) ?
N10 Co2 N9 84.6(4) ?
N7 Co2 N9 91.7(3) ?
N10 Co2 N8 91.3(4) ?
N7 Co2 N8 84.7(3) ?
N6 Co2 N8 91.4(3) ?
N9 Co2 N8 92.3(3) ?
N10 Co2 S2 91.3(3) ?
N7 Co2 S2 92.7(2) ?
N6 Co2 S2 87.3(2) ?
N9 Co2 S2 89.2(2) ?
C1 S1 Co1 98.1(3) ?
C8 S2 Co2 98.1(3) ?
C3 O1 H1 102(8) ?
C10 O3 H2 109(10) ?
C2 N1 Co1 114.6(5) ?
C2 N1 H3 108.6 ?
Co1 N1 H3 108.6 ?
C2 N1 H4 108.6 ?
Co1 N1 H4 108.6 ?
H3 N1 H4 107.6 ?
C4 N2 Co1 110.9(7) ?
C4 N2 H5 109.5 ?
Co1 N2 H5 109.5 ?
C4 N2 H6 109.5 ?
Co1 N2 H6 109.5 ?
H5 N2 H6 108.0 ?
C5 N3 Co1 108.6(7) ?
C5 N3 H7 110.0 ?
Co1 N3 H7 110.0 ?
C5 N3 H8 110.0 ?
Co1 N3 H8 110.0 ?
H7 N3 H8 108.4 ?
C6 N4 Co1 109.8(6) ?
C6 N4 H9 109.7 ?
Co1 N4 H9 109.7 ?
C6 N4 H10 109.7 ?
Co1 N4 H10 109.7 ?
H9 N4 H10 108.2 ?
C7 N5 Co1 109.1(7) ?
C7 N5 H11 109.9 ?
Co1 N5 H11 109.9 ?
C7 N5 H12 109.9 ?
Co1 N5 H12 109.9 ?
H11 N5 H12 108.3 ?
C9 N6 Co2 113.7(5) ?
C9 N6 H13 108.8 ?
Co2 N6 H13 108.8 ?
C9 N6 H14 108.8 ?
Co2 N6 H14 108.8 ?
H13 N6 H14 107.7 ?
C11 N7 Co2 110.1(6) ?
C11 N7 H15 109.6 ?
Co2 N7 H15 109.6 ?
C11 N7 H16 109.6 ?
Co2 N7 H16 109.6 ?
H15 N7 H16 108.2 ?
C12 N8 Co2 110.0(6) ?
C12 N8 H17 109.7 ?
Co2 N8 H17 109.7 ?
C12 N8 H18 109.7 ?
Co2 N8 H18 109.7 ?
H17 N8 H18 108.2 ?
C13 N9 Co2 111.6(8) ?
C15 N9 Co2 106.3(14) ?
C13 N9 H19 109.3 ?
Co2 N9 H19 109.3 ?
C13 N9 H20 109.3 ?
Co2 N9 H20 109.3 ?
H19 N9 H20 108.0 ?
C15 N9 H21 110.5 ?
Co2 N9 H21 110.5 ?
C15 N9 H22 110.5 ?
Co2 N9 H22 110.5 ?
H21 N9 H22 108.7 ?
C16 N10 Co2 111.0(15) ?
C14 N10 Co2 108.7(10) ?
C14 N10 H23 109.9 ?
Co2 N10 H23 109.9 ?
C14 N10 H24 109.9 ?
Co2 N10 H24 109.9 ?
H23 N10 H24 108.3 ?
C16 N10 H25 109.4 ?
Co2 N10 H25 109.4 ?
C16 N10 H26 109.4 ?
Co2 N10 H26 109.4 ?
H25 N10 H26 108.0 ?
C2 C1 S1 108.8(6) ?
C2 C1 H27 109.9 ?
S1 C1 H27 109.9 ?
C2 C1 H28 109.9 ?
S1 C1 H28 109.9 ?
H27 C1 H28 108.3 ?
N1 C2 C3 111.4(7) ?
N1 C2 C1 107.8(7) ?
C3 C2 C1 110.9(7) ?
N1 C2 H29 108.9 ?
C3 C2 H29 108.9 ?
C1 C2 H29 108.9 ?
O2 C3 O1 123.9(8) ?
O2 C3 C2 122.6(8) ?
O1 C3 C2 113.4(8) ?
C5 C4 N2 107.5(8) ?
C5 C4 H30 110.2 ?
N2 C4 H30 110.2 ?
C5 C4 H31 110.2 ?
N2 C4 H31 110.2 ?
H30 C4 H31 108.5 ?
N3 C5 C4 109.0(9) ?
N3 C5 H32 109.9 ?
C4 C5 H32 109.9 ?
N3 C5 H33 109.9 ?
C4 C5 H33 109.9 ?
H32 C5 H33 108.3 ?
C7 C6 N4 108.0(8) ?
C7 C6 H34 110.1 ?
N4 C6 H34 110.1 ?
C7 C6 H35 110.1 ?
N4 C6 H35 110.1 ?
H34 C6 H35 108.4 ?
N5 C7 C6 108.5(9) ?
N5 C7 H36 110.0 ?
C6 C7 H36 110.0 ?
N5 C7 H37 110.0 ?
C6 C7 H37 110.0 ?
H36 C7 H37 108.4 ?
C9 C8 S2 109.8(6) ?
C9 C8 H38 109.7 ?
S2 C8 H38 109.7 ?
C9 C8 H39 109.7 ?
S2 C8 H39 109.7 ?
H38 C8 H39 108.2 ?
C8 C9 C10 112.4(7) ?
C8 C9 N6 107.4(7) ?
C10 C9 N6 110.3(7) ?
C8 C9 H40 108.9 ?
C10 C9 H40 108.9 ?
N6 C9 H40 108.9 ?
O4 C10 O3 124.5(9) ?
O4 C10 C9 125.8(9) ?
O3 C10 C9 109.7(8) ?
N7 C11 C12 108.4(8) ?
N7 C11 H41 110.0 ?
C12 C11 H41 110.0 ?
N7 C11 H42 110.0 ?
C12 C11 H42 110.0 ?
H41 C11 H42 108.4 ?
N8 C12 C11 109.0(8) ?
N8 C12 H43 109.9 ?
C11 C12 H43 109.9 ?
N8 C12 H44 109.9 ?
C11 C12 H44 109.9 ?
H43 C12 H44 108.3 ?
N9 C13 C14 108.2(17) ?
N9 C13 H45 110.1 ?
C14 C13 H45 110.1 ?
N9 C13 H46 110.1 ?
C14 C13 H46 110.1 ?
H45 C13 H46 108.4 ?
C13 C14 N10 105.4(16) ?
C13 C14 H47 110.7 ?
N10 C14 H47 110.7 ?
C13 C14 H48 110.7 ?
N10 C14 H48 110.7 ?
H47 C14 H48 108.8 ?
C16 C15 N9 107(3) ?
C16 C15 H49 110.3 ?
N9 C15 H49 110.3 ?
C16 C15 H50 110.3 ?
N9 C15 H50 110.3 ?
H49 C15 H50 108.6 ?
N10 C16 C15 104(3) ?
N10 C16 H51 111.0 ?
C15 C16 H51 111.0 ?
N10 C16 H52 111.0 ?
C15 C16 H52 111.0 ?
H51 C16 H52 109.0 ?
O7 Cl1 O5 110.9(7) ?
O7 Cl1 O6 109.2(7) ?
O5 Cl1 O6 113.0(7) ?
O7 Cl1 O8 114.5(11) ?
O5 Cl1 O8 103.9(9) ?
O6 Cl1 O8 105.2(10) ?
O10 Cl2 O11 103.3(10) ?
O10 Cl2 O9 112.1(8) ?
O11 Cl2 O9 109.8(9) ?
O10 Cl2 O12 110.9(9) ?
O11 Cl2 O12 103.3(9) ?
O9 Cl2 O12 116.3(8) ?
O13 Cl3 O15 111.9(7) ?
O13 Cl3 O16 108.3(9) ?
O15 Cl3 O16 114.6(7) ?
O13 Cl3 O14 105.8(9) ?
O15 Cl3 O14 109.6(6) ?
O16 Cl3 O14 106.2(7) ?
O23 Cl4 O24 111.7(8) ?
O19 Cl4 O20 111.8(8) ?
O19 Cl4 O18 109.0(7) ?
O20 Cl4 O18 109.5(7) ?
O23 Cl4 O22 110.2(8) ?
O24 Cl4 O22 109.8(8) ?
O19 Cl4 O17 109.1(7) ?
O20 Cl4 O17 109.3(7) ?
O18 Cl4 O17 108.1(7) ?
O23 Cl4 O21 108.6(8) ?
O24 Cl4 O21 109.2(7) ?
O22 Cl4 O21 107.2(8) ?
H53 O25 H54 108(6) ?
H56 O26 H55 105(6) ?
H57 O27 H58 106(6) ?

loop_
_geom_bond_atom_site_label_1
_geom_bond_atom_site_label_2
_geom_bond_distance
_geom_bond_publ_flag
Co1 S1 2.241(3) y
Co1 N1 1.974(7) y
Co1 N2 1.950(8) y
Co1 N3 2.046(8) y
Co1 N4 1.973(7) y
Co1 N5 1.983(8) y
Co2 S2 2.241(3) y
Co2 N6 1.979(7) y
Co2 N7 1.977(7) y
Co2 N8 2.019(7) y
Co2 N9 1.980(7) y
Co2 N10 1.972(9) y
S1 C1 1.798(10) ?
S2 C8 1.815(8) ?
O1 C3 1.308(10) y
O1 H1 0.89(9) ?
O2 C3 1.220(11) y
O3 C10 1.312(11) y
O3 H2 0.82(11) ?
O4 C10 1.201(11) y
N1 C2 1.480(10) ?
N1 H3 0.9000 ?
N1 H4 0.9000 ?
N2 C4 1.521(13) ?
N2 H5 0.9000 ?
N2 H6 0.9000 ?
N3 C5 1.485(15) ?
N3 H7 0.9000 ?
N3 H8 0.9000 ?
N4 C6 1.484(13) ?
N4 H9 0.9000 ?
N4 H10 0.9000 ?
N5 C7 1.475(12) ?
N5 H11 0.9000 ?
N5 H12 0.9000 ?
N6 C9 1.516(11) ?
N6 H13 0.9000 ?
N6 H14 0.9000 ?
N7 C11 1.477(13) ?
N7 H15 0.9000 ?
N7 H16 0.9000 ?
N8 C12 1.488(12) ?
N8 H17 0.9000 ?
N8 H18 0.9000 ?
N9 C13 1.406(17) ?
N9 C15 1.56(4) ?
N9 H19 0.9000 ?
N9 H20 0.9000 ?
N9 H21 0.9000 ?
N9 H22 0.9000 ?
N10 C16 1.45(4) ?
N10 C14 1.56(3) ?
N10 H23 0.9000 ?
N10 H24 0.9000 ?
N10 H25 0.9000 ?
N10 H26 0.9000 ?
C1 C2 1.532(13) ?
C1 H27 0.9700 ?
C1 H28 0.9700 ?
C2 C3 1.500(11) ?
C2 H29 0.9800 ?
C4 C5 1.498(18) ?
C4 H30 0.9700 ?
C4 H31 0.9700 ?
C5 H32 0.9700 ?
C5 H33 0.9700 ?
C6 C7 1.477(16) ?
C6 H34 0.9700 ?
C6 H35 0.9700 ?
C7 H36 0.9700 ?
C7 H37 0.9700 ?
C8 C9 1.486(12) ?
C8 H38 0.9700 ?
C8 H39 0.9700 ?
C9 C10 1.516(12) ?
C9 H40 0.9800 ?
C11 C12 1.509(15) ?
C11 H41 0.9700 ?
C11 H42 0.9700 ?
C12 H43 0.9700 ?
C12 H44 0.9700 ?
C13 C14 1.52(3) ?
C13 H45 0.9700 ?
C13 H46 0.9700 ?
C14 H47 0.9700 ?
C14 H48 0.9700 ?
C15 C16 1.49(6) ?
C15 H49 0.9700 ?
C15 H50 0.9700 ?
C16 H51 0.9700 ?
C16 H52 0.9700 ?
Cl1 O7 1.382(9) ?
Cl1 O5 1.419(10) ?
Cl1 O6 1.423(10) ?
Cl1 O8 1.440(15) ?
Cl2 O10 1.367(10) ?
Cl2 O11 1.377(11) ?
Cl2 O9 1.383(10) ?
Cl2 O12 1.416(12) ?
Cl3 O13 1.354(11) ?
Cl3 O15 1.399(10) ?
Cl3 O16 1.406(9) ?
Cl3 O14 1.465(10) ?
Cl4 O23 1.385(8) ?
Cl4 O19 1.391(8) ?
Cl4 O24 1.393(8) ?
Cl4 O20 1.396(8) ?
Cl4 O18 1.404(7) ?
Cl4 O22 1.405(9) ?
Cl4 O17 1.412(8) ?
Cl4 O21 1.418(8) ?
O25 H53 0.86(8) ?
O25 H54 0.85(5) ?
O26 H56 0.85(11) ?
O26 H55 0.86(3) ?
O27 H57 0.87(6) ?
O27 H58 0.85(9) ?

loop_
_geom_hbond_atom_site_label_D
_geom_hbond_atom_site_label_H
_geom_hbond_atom_site_label_A
_geom_hbond_site_symmetry_A
_geom_hbond_distance_DH
_geom_hbond_distance_HA
_geom_hbond_distance_DA
_geom_hbond_angle_DHA
N6 H13 O2 . 0.90 2.43 2.843(10) 108
N8 H17 O2 . 0.90 2.10 2.947(9) 157
N5 H12 O4 . 0.90 2.21 3.067(11) 160
N1 H4 O9 . 0.90 2.21 3.030(13) 151
N2 H6 O6 . 0.90 2.26 3.086(13) 152
N3 H8 O15 . 0.90 2.23 3.061(13) 154
N4 H10 O14 . 0.90 2.19 3.045(12) 159
N8 H18 O7 2_657 0.90 2.20 3.084(12) 167
N9 H20 O6 2_657 0.90 2.28 3.135(13) 159
N9 H19 O10 2_657 0.90 2.20 3.059(15) 160
N10 H25 O25 . 0.90 2.17 3.064(12) 172
O1 H1 O25 . 0.89(9) 1.77(8) 2.630(9) 162(11)
O3 H2 O27 . 0.82(11) 1.98(10) 2.673(10) 141(12)
O25 H54 O26 . 0.85(5) 1.87(4) 2.696(12) 165(9)

loop_
_geom_torsion_atom_site_label_1
_geom_torsion_atom_site_label_2
_geom_torsion_atom_site_label_3
_geom_torsion_atom_site_label_4
_geom_torsion
N2 Co1 S1 C1 -100.5(4)
N4 Co1 S1 C1 167.6(4)
N1 Co1 S1 C1 -8.9(4)
N5 Co1 S1 C1 82.7(4)
N10 Co2 S2 C8 86.2(4)
N7 Co2 S2 C8 -97.6(4)
N6 Co2 S2 C8 -6.0(4)
N9 Co2 S2 C8 170.7(4)
N2 Co1 N1 C2 72.3(6)
N5 Co1 N1 C2 -110.7(6)
N3 Co1 N1 C2 157.3(6)
S1 Co1 N1 C2 -19.1(6)
N4 Co1 N2 C4 -78.3(7)
N1 Co1 N2 C4 105.2(7)
N3 Co1 N2 C4 13.8(7)
S1 Co1 N2 C4 -167.2(7)
N2 Co1 N3 C5 12.5(7)
N4 Co1 N3 C5 104.2(7)
N1 Co1 N3 C5 -79.1(7)
N5 Co1 N3 C5 -170.8(7)
N2 Co1 N4 C6 164.6(7)
N5 Co1 N4 C6 -12.2(7)
N3 Co1 N4 C6 79.5(7)
S1 Co1 N4 C6 -104.0(7)
N4 Co1 N5 C7 -14.5(7)
N1 Co1 N5 C7 161.8(7)
N3 Co1 N5 C7 -106.6(7)
S1 Co1 N5 C7 74.3(7)
N10 Co2 N6 C9 -112.7(7)
N7 Co2 N6 C9 71.2(6)
N8 Co2 N6 C9 155.9(6)
S2 Co2 N6 C9 -21.5(6)
N6 Co2 N7 C11 109.5(7)
N9 Co2 N7 C11 -73.9(7)
N8 Co2 N7 C11 18.3(7)
S2 Co2 N7 C11 -163.1(6)
N10 Co2 N8 C12 -176.7(6)
N7 Co2 N8 C12 7.2(6)
N6 Co2 N8 C12 -84.5(6)
N9 Co2 N8 C12 98.6(6)
N10 Co2 N9 C13 16.0(13)
N7 Co2 N9 C13 -168.2(13)
N8 Co2 N9 C13 107.1(13)
S2 Co2 N9 C13 -75.5(13)
N10 Co2 N9 C15 -12.3(16)
N7 Co2 N9 C15 163.6(16)
N8 Co2 N9 C15 78.8(16)
S2 Co2 N9 C15 -103.8(16)
N6 Co2 N10 C16 157(2)
N9 Co2 N10 C16 -19(2)
N8 Co2 N10 C16 -111(2)
S2 Co2 N10 C16 70(2)
N6 Co2 N10 C14 -171.0(13)
N9 Co2 N10 C14 12.6(13)
N8 Co2 N10 C14 -79.6(13)
S2 Co2 N10 C14 101.6(13)
Co1 S1 C1 C2 34.6(7)
Co1 N1 C2 C3 167.9(6)
Co1 N1 C2 C1 45.9(8)
S1 C1 C2 N1 -52.6(9)
S1 C1 C2 C3 -174.8(6)
N1 C2 C3 O2 -18.5(12)
C1 C2 C3 O2 101.6(10)
N1 C2 C3 O1 164.3(7)
C1 C2 C3 O1 -75.5(10)
Co1 N2 C4 C5 -37.2(11)
Co1 N3 C5 C4 -36.4(10)
N2 C4 C5 N3 47.8(12)
Co1 N4 C6 C7 36.4(11)
Co1 N5 C7 C6 38.4(11)
N4 C6 C7 N5 -48.9(12)
Co2 S2 C8 C9 33.4(7)
S2 C8 C9 C10 -174.0(7)
S2 C8 C9 N6 -52.6(9)
Co2 N6 C9 C8 48.2(9)
Co2 N6 C9 C10 170.9(6)
C8 C9 C10 O4 105.2(11)
N6 C9 C10 O4 -14.6(13)
C8 C9 C10 O3 -73.5(10)
N6 C9 C10 O3 166.8(7)
Co2 N7 C11 C12 -39.7(10)
Co2 N8 C12 C11 -30.5(10)
N7 C11 C12 N8 45.8(11)
C15 N9 C13 C14 43(3)
Co2 N9 C13 C14 -41(3)
N9 C13 C14 N10 50(3)
C16 N10 C14 C13 63(3)
Co2 N10 C14 C13 -36(3)
C13 N9 C15 C16 -65(4)
Co2 N9 C15 C16 41(4)
C14 N10 C16 C15 -45(3)
Co2 N10 C16 C15 46(4)
N9 C15 C16 N10 -56(5)
